data_4107636
loop_
_publ_author_name
'Robert Weiss'
'Matthias Bess'
'Stefan M. Huber'
'Frank W. Heinemann'

_publ_section_title
;
 Nucleophilic \b-Oniovinylation: Concept, Mechanism, Scope, and
 Applications
;
_journal_name_full 'Journal of the American Chemical Society'
_journal_page_first 4610
_journal_page_last 4617
_journal_paper_doi 10.1021/ja071316a
_journal_volume 130
_journal_year 2008
_chemical_formula_sum 'C25 H23 F3 N2 O8 S'
_chemical_formula_weight 568.51
_chemical_name_systematic
; 
 ? 
;
_space_group_IT_number 15
_symmetry_cell_setting monoclinic
_symmetry_space_group_name_Hall '-C 2yc'
_symmetry_space_group_name_H-M 'C 1 2/c 1'
_atom_sites_solution_hydrogens geom
_atom_sites_solution_primary direct
_atom_sites_solution_secondary difmap
_audit_creation_method SHELXL-97
_cell_angle_alpha 90.00
_cell_angle_beta 92.4790(10)
_cell_angle_gamma 90.00
_cell_formula_units_Z 8
_cell_length_a 20.4728(4)
_cell_length_b 8.5835(2)
_cell_length_c 29.13250(10)
_cell_measurement_reflns_used 5040
_cell_measurement_temperature 173(2)
_cell_volume 5114.61(16)
_computing_cell_refinement DENZO-SMN
_computing_data_collection 'Nonius Collect'
_computing_data_reduction DENZO-SMN
_computing_molecular_graphics 'SHELXTL NT'
_computing_publication_material 'SHELXTL NT'
_computing_structure_refinement 'SHELXL-97 (Sheldrick, 1997)'
_computing_structure_solution 'SHELXS-97 (Sheldrick, 1990)'
_diffrn_ambient_temperature 173(2)
_diffrn_detector_area_resol_mean 9
_diffrn_measured_fraction_theta_full 0.983
_diffrn_measured_fraction_theta_max 0.983
_diffrn_measurement_device_type 'Nonius KappaCCD'
_diffrn_radiation_monochromator graphite
_diffrn_radiation_source 'fine-focus rotating anode'
_diffrn_radiation_type MoK\a
_diffrn_radiation_wavelength 0.71073
_diffrn_reflns_av_R_equivalents 0.0273
_diffrn_reflns_av_sigmaI/netI 0.0494
_diffrn_reflns_limit_h_max 26
_diffrn_reflns_limit_h_min -26
_diffrn_reflns_limit_k_max 10
_diffrn_reflns_limit_k_min -11
_diffrn_reflns_limit_l_max 37
_diffrn_reflns_limit_l_min -37
_diffrn_reflns_number 9271
_diffrn_reflns_theta_full 27.48
_diffrn_reflns_theta_max 27.48
_diffrn_reflns_theta_min 1.40
_exptl_absorpt_coefficient_mu 0.201
_exptl_absorpt_correction_T_max 0.9608
_exptl_absorpt_correction_T_min 0.9421
_exptl_absorpt_correction_type 'empirical (Scalepack)'
_exptl_absorpt_process_details Scalepack
_exptl_crystal_colour yellow
_exptl_crystal_density_diffrn 1.477
_exptl_crystal_description column
_exptl_crystal_F_000 2352
_exptl_crystal_size_max 0.30
_exptl_crystal_size_mid 0.20
_exptl_crystal_size_min 0.20
_refine_diff_density_max 0.367
_refine_diff_density_min -0.463
_refine_diff_density_rms 0.113
_refine_ls_extinction_method none
_refine_ls_goodness_of_fit_ref 1.001
_refine_ls_hydrogen_treatment 'riding model'
_refine_ls_matrix_type full
_refine_ls_number_parameters 356
_refine_ls_number_reflns 5771
_refine_ls_number_restraints 0
_refine_ls_restrained_S_all 1.001
_refine_ls_R_factor_all 0.0753
_refine_ls_R_factor_gt 0.0455
_refine_ls_shift/su_max 0.897
_refine_ls_shift/su_mean 0.017
_refine_ls_structure_factor_coef Fsqd
_refine_ls_weighting_details 'calc w=1/[\s^2^(Fo^2^)+(0.0914P)^2^+0.0000P] where P=(Fo^2^+2Fc^2^)/3'
_refine_ls_weighting_scheme calc
_refine_ls_wR_factor_gt 0.1296
_refine_ls_wR_factor_ref 0.1490
_reflns_number_gt 3951
_reflns_number_total 5771
_reflns_threshold_expression >2sigma(I)
_cod_data_source_file ja071316a-file005.cif
_cod_data_source_block matb10
_cod_database_code 4107636

loop_
_symmetry_equiv_pos_as_xyz
'x, y, z'
'-x, y, -z+1/2'
'x+1/2, y+1/2, z'
'-x+1/2, y+1/2, -z+1/2'
'-x, -y, -z'
'x, -y, z-1/2'
'-x+1/2, -y+1/2, -z'
'x+1/2, -y+1/2, z-1/2'

loop_
_atom_site_label
_atom_site_type_symbol
_atom_site_fract_x
_atom_site_fract_y
_atom_site_fract_z
_atom_site_U_iso_or_equiv
_atom_site_adp_type
_atom_site_occupancy
_atom_site_symmetry_multiplicity
_atom_site_calc_flag
_atom_site_refinement_flags
O1 O -0.27560(8) 0.95248(17) -0.12031(5) 0.0392(4) Uani 1 1 d .
C1 C -0.25033(9) 0.8246(2) -0.12136(6) 0.0262(4) Uani 1 1 d .
O2A O -0.18860(7) 0.95600(17) -0.02301(5) 0.0378(4) Uani 1 1 d .
O2B O -0.11174(7) 0.86614(18) -0.06848(5) 0.0397(4) Uani 1 1 d .
C2A C -0.17109(9) 0.8713(2) -0.05253(7) 0.0260(4) Uani 1 1 d .
C2 C -0.21617(9) 0.7605(2) -0.07822(6) 0.0240(4) Uani 1 1 d .
C2B C -0.06399(12) 0.9621(4) -0.04425(10) 0.0619(8) Uani 1 1 d .
H2BA H -0.0205 0.9396 -0.0553 0.093 Uiso 1 1 calc R
H2BB H -0.0645 0.9398 -0.0113 0.093 Uiso 1 1 calc R
H2BC H -0.0745 1.0721 -0.0496 0.093 Uiso 1 1 calc R
O3B O -0.19906(6) 0.39807(15) -0.01903(4) 0.0258(3) Uani 1 1 d .
O3A O -0.15366(7) 0.62720(16) 0.00188(5) 0.0356(4) Uani 1 1 d .
C3 C -0.22737(9) 0.6174(2) -0.06266(6) 0.0233(4) Uani 1 1 d .
C3A C -0.18938(9) 0.5496(2) -0.02248(6) 0.0250(4) Uani 1 1 d .
C3B C -0.16187(11) 0.3244(3) 0.01838(7) 0.0364(5) Uani 1 1 d .
H3BA H -0.1716 0.2126 0.0186 0.055 Uiso 1 1 calc R
H3BB H -0.1738 0.3708 0.0476 0.055 Uiso 1 1 calc R
H3BC H -0.1151 0.3399 0.0142 0.055 Uiso 1 1 calc R
C11 C -0.24744(9) 0.7278(2) -0.16339(6) 0.0251(4) Uani 1 1 d .
C12 C -0.18938(10) 0.6525(2) -0.17114(7) 0.0315(5) Uani 1 1 d .
H12A H -0.1541 0.6592 -0.1490 0.038 Uiso 1 1 calc R
C13 C -0.18214(10) 0.5660(3) -0.21152(7) 0.0373(5) Uani 1 1 d .
H13A H -0.1418 0.5158 -0.2168 0.045 Uiso 1 1 calc R
C14 C -0.23219(11) 0.5542(3) -0.24273(7) 0.0386(5) Uani 1 1 d .
H14A H -0.2263 0.4971 -0.2702 0.046 Uiso 1 1 calc R
C15 C -0.29341(10) 0.6248(2) -0.23574(7) 0.0319(5) Uani 1 1 d .
C16 C -0.34685(12) 0.6095(3) -0.26828(8) 0.0417(6) Uani 1 1 d .
H16A H -0.3415 0.5504 -0.2954 0.050 Uiso 1 1 calc R
C17 C -0.40509(11) 0.6777(3) -0.26120(8) 0.0421(6) Uani 1 1 d .
H17A H -0.4400 0.6679 -0.2836 0.051 Uiso 1 1 calc R
C18 C -0.41403(10) 0.7628(3) -0.22096(7) 0.0354(5) Uani 1 1 d .
H18A H -0.4554 0.8084 -0.2159 0.043 Uiso 1 1 calc R
C19 C -0.36412(9) 0.7808(2) -0.18902(7) 0.0284(4) Uani 1 1 d .
H19A H -0.3711 0.8389 -0.1619 0.034 Uiso 1 1 calc R
C20 C -0.30188(9) 0.7143(2) -0.19551(6) 0.0254(4) Uani 1 1 d .
N21 N -0.27883(7) 0.52700(18) -0.08454(5) 0.0227(3) Uani 1 1 d .
C22 C -0.26585(9) 0.3986(2) -0.11020(6) 0.0256(4) Uani 1 1 d .
H22A H -0.2225 0.3593 -0.1101 0.031 Uiso 1 1 calc R
C23 C -0.31330(9) 0.3264(2) -0.13566(7) 0.0271(4) Uani 1 1 d .
H23A H -0.3027 0.2373 -0.1532 0.033 Uiso 1 1 calc R
C24 C -0.37923(9) 0.3813(2) -0.13678(6) 0.0250(4) Uani 1 1 d .
N24A N -0.42597(8) 0.31571(19) -0.16340(6) 0.0302(4) Uani 1 1 d .
C24C C -0.49343(10) 0.3718(3) -0.16572(9) 0.0432(6) Uani 1 1 d .
H24A H -0.4956 0.4735 -0.1506 0.065 Uiso 1 1 calc R
H24B H -0.5214 0.2975 -0.1502 0.065 Uiso 1 1 calc R
H24C H -0.5086 0.3821 -0.1979 0.065 Uiso 1 1 calc R
C24B C -0.41196(11) 0.1881(3) -0.19444(8) 0.0466(6) Uani 1 1 d .
H24D H -0.3799 0.1178 -0.1795 0.070 Uiso 1 1 calc R
H24E H -0.3943 0.2300 -0.2226 0.070 Uiso 1 1 calc R
H24F H -0.4523 0.1305 -0.2021 0.070 Uiso 1 1 calc R
C25 C -0.39117(9) 0.5111(2) -0.10786(6) 0.0254(4) Uani 1 1 d .
H25A H -0.4344 0.5501 -0.1059 0.031 Uiso 1 1 calc R
C26 C -0.34176(9) 0.5792(2) -0.08328(6) 0.0247(4) Uani 1 1 d .
H26A H -0.3510 0.6663 -0.0645 0.030 Uiso 1 1 calc R
S100 S 0.04865(2) 0.62116(6) 0.122216(18) 0.03213(16) Uani 1 1 d .
C100 C -0.00866(11) 0.5500(3) 0.07815(8) 0.0454(6) Uani 1 1 d .
F101 F 0.00260(9) 0.4037(2) 0.06674(6) 0.0822(6) Uani 1 1 d .
O101 O 0.02718(8) 0.77764(19) 0.12844(6) 0.0509(4) Uani 1 1 d .
O102 O 0.11035(7) 0.6047(2) 0.10169(6) 0.0515(5) Uani 1 1 d .
F102 F -0.00694(8) 0.6343(2) 0.04012(5) 0.0727(5) Uani 1 1 d .
F103 F -0.06992(7) 0.5560(2) 0.09199(5) 0.0681(5) Uani 1 1 d .
O103 O 0.03869(7) 0.5201(2) 0.16044(5) 0.0477(4) Uani 1 1 d .

loop_
_atom_site_aniso_label
_atom_site_aniso_U_11
_atom_site_aniso_U_22
_atom_site_aniso_U_33
_atom_site_aniso_U_23
_atom_site_aniso_U_13
_atom_site_aniso_U_12
O1 0.0515(9) 0.0262(8) 0.0390(8) -0.0036(7) -0.0093(7) 0.0101(7)
C1 0.0273(10) 0.0235(10) 0.0279(10) 0.0023(8) 0.0005(8) -0.0016(8)
O2A 0.0389(9) 0.0345(9) 0.0401(9) -0.0127(7) 0.0030(7) -0.0042(7)
O2B 0.0309(8) 0.0515(10) 0.0370(8) -0.0107(7) 0.0068(7) -0.0164(7)
C2A 0.0283(10) 0.0248(11) 0.0247(10) 0.0005(8) 0.0009(8) -0.0029(8)
C2 0.0235(9) 0.0234(10) 0.0252(9) -0.0022(8) 0.0019(8) -0.0007(8)
C2B 0.0406(14) 0.085(2) 0.0602(16) -0.0178(16) 0.0045(12) -0.0351(14)
O3B 0.0271(7) 0.0243(7) 0.0254(7) 0.0015(6) -0.0036(6) -0.0012(5)
O3A 0.0386(8) 0.0309(8) 0.0359(8) 0.0020(7) -0.0144(7) -0.0077(6)
C3 0.0227(9) 0.0239(10) 0.0232(9) -0.0040(8) 0.0001(7) -0.0014(7)
C3A 0.0243(9) 0.0264(11) 0.0244(10) 0.0008(8) -0.0003(8) -0.0016(8)
C3B 0.0430(12) 0.0301(11) 0.0351(12) 0.0073(10) -0.0106(10) 0.0008(10)
C11 0.0290(10) 0.0235(10) 0.0228(9) 0.0033(8) 0.0033(8) 0.0007(8)
C12 0.0304(10) 0.0342(12) 0.0300(11) 0.0054(9) 0.0017(8) 0.0066(9)
C13 0.0366(12) 0.0426(13) 0.0331(11) 0.0020(10) 0.0078(10) 0.0151(10)
C14 0.0486(13) 0.0374(13) 0.0303(11) -0.0051(10) 0.0072(10) 0.0095(10)
C15 0.0389(11) 0.0296(12) 0.0273(10) -0.0011(9) 0.0011(9) 0.0030(9)
C16 0.0545(14) 0.0397(14) 0.0304(11) -0.0089(10) -0.0045(10) 0.0032(11)
C17 0.0419(13) 0.0434(14) 0.0397(13) -0.0022(11) -0.0153(10) -0.0026(11)
C18 0.0297(11) 0.0374(12) 0.0388(12) 0.0038(10) -0.0031(9) 0.0022(9)
C19 0.0311(10) 0.0271(11) 0.0270(10) 0.0011(8) 0.0011(8) 0.0017(8)
C20 0.0312(10) 0.0220(10) 0.0229(9) 0.0034(8) 0.0003(8) -0.0011(8)
N21 0.0218(7) 0.0232(9) 0.0229(8) -0.0006(7) -0.0023(6) -0.0002(6)
C22 0.0257(9) 0.0232(10) 0.0278(10) -0.0007(8) -0.0005(8) 0.0010(8)
C23 0.0299(10) 0.0225(10) 0.0290(10) -0.0039(8) 0.0011(8) 0.0017(8)
C24 0.0261(9) 0.0243(10) 0.0243(9) 0.0024(8) -0.0019(8) -0.0053(8)
N24A 0.0258(8) 0.0294(9) 0.0348(9) -0.0078(8) -0.0043(7) -0.0021(7)
C24C 0.0269(10) 0.0453(14) 0.0559(15) -0.0142(11) -0.0159(10) 0.0011(10)
C24B 0.0360(12) 0.0473(15) 0.0557(15) -0.0247(12) -0.0069(11) -0.0026(11)
C25 0.0221(9) 0.0267(10) 0.0274(10) 0.0004(8) 0.0003(8) 0.0004(8)
C26 0.0261(9) 0.0243(10) 0.0239(9) 0.0001(8) 0.0031(8) 0.0024(8)
S100 0.0241(3) 0.0383(3) 0.0337(3) -0.0020(2) -0.0027(2) 0.0046(2)
C100 0.0375(12) 0.0620(17) 0.0366(13) -0.0102(12) 0.0008(10) 0.0041(11)
F101 0.0832(12) 0.0727(12) 0.0894(13) -0.0442(11) -0.0110(10) 0.0012(9)
O101 0.0583(11) 0.0397(10) 0.0536(10) -0.0070(8) -0.0113(8) 0.0134(8)
O102 0.0249(8) 0.0776(13) 0.0521(10) 0.0001(9) 0.0037(7) 0.0048(8)
F102 0.0632(10) 0.1190(15) 0.0347(8) 0.0046(9) -0.0106(7) -0.0041(9)
F103 0.0302(7) 0.1239(14) 0.0497(9) -0.0186(9) -0.0029(7) -0.0078(8)
O103 0.0446(9) 0.0582(11) 0.0394(9) 0.0104(8) -0.0057(7) -0.0019(8)

loop_
_atom_type_symbol
_atom_type_description
_atom_type_scat_dispersion_real
_atom_type_scat_dispersion_imag
_atom_type_scat_source
C C 0.0033 0.0016 'International Tables Vol C Tables 4.2.6.8 and 6.1.1.4'
H H 0.0000 0.0000 'International Tables Vol C Tables 4.2.6.8 and 6.1.1.4'
N N 0.0061 0.0033 'International Tables Vol C Tables 4.2.6.8 and 6.1.1.4'
O O 0.0106 0.0060 'International Tables Vol C Tables 4.2.6.8 and 6.1.1.4'
F F 0.0171 0.0103 'International Tables Vol C Tables 4.2.6.8 and 6.1.1.4'
S S 0.1246 0.1234 'International Tables Vol C Tables 4.2.6.8 and 6.1.1.4'

loop_
_geom_angle_atom_site_label_1
_geom_angle_atom_site_label_2
_geom_angle_atom_site_label_3
_geom_angle
O1 C1 C11 124.02(18)
O1 C1 C2 119.30(17)
C11 C1 C2 116.60(16)
C2A O2B C2B 115.09(17)
O2A C2A O2B 125.71(18)
O2A C2A C2 123.21(17)
O2B C2A C2 111.01(15)
C3 C2 C2A 121.67(17)
C3 C2 C1 122.48(17)
C2A C2 C1 115.79(16)
C3A O3B C3B 114.33(15)
C2 C3 N21 118.76(17)
C2 C3 C3A 122.28(17)
N21 C3 C3A 118.95(16)
O3A C3A O3B 126.30(18)
O3A C3A C3 122.03(18)
O3B C3A C3 111.63(16)
C12 C11 C20 120.53(18)
C12 C11 C1 117.57(18)
C20 C11 C1 121.89(16)
C11 C12 C13 120.5(2)
C14 C13 C12 120.10(19)
C13 C14 C15 121.6(2)
C14 C15 C20 119.4(2)
C14 C15 C16 121.68(19)
C20 C15 C16 118.87(19)
C17 C16 C15 121.1(2)
C16 C17 C18 120.1(2)
C19 C18 C17 120.7(2)
C18 C19 C20 121.09(19)
C19 C20 C15 118.12(18)
C19 C20 C11 124.11(17)
C15 C20 C11 117.74(17)
C22 N21 C26 119.07(16)
C22 N21 C3 121.57(15)
C26 N21 C3 119.06(15)
C23 C22 N21 121.36(17)
C22 C23 C24 121.25(18)
N24A C24 C25 122.58(17)
N24A C24 C23 121.91(18)
C25 C24 C23 115.51(17)
C24 N24A C24B 121.62(17)
C24 N24A C24C 122.81(17)
C24B N24A C24C 115.47(17)
C26 C25 C24 120.64(17)
C25 C26 N21 122.06(18)
O101 S100 O102 115.42(11)
O101 S100 O103 114.60(10)
O102 S100 O103 115.06(10)
O101 S100 C100 102.36(11)
O102 S100 C100 103.18(10)
O103 S100 C100 103.74(11)
F101 C100 F102 107.30(19)
F101 C100 F103 106.8(2)
F102 C100 F103 106.9(2)
F101 C100 S100 112.62(18)
F102 C100 S100 111.69(18)
F103 C100 S100 111.22(15)

loop_
_geom_bond_atom_site_label_1
_geom_bond_atom_site_label_2
_geom_bond_distance
O1 C1 1.214(2)
C1 C11 1.484(3)
C1 C2 1.515(3)
O2A C2A 1.193(2)
O2B C2A 1.320(2)
O2B C2B 1.439(3)
C2A C2 1.502(3)
C2 C3 1.333(3)
O3B C3A 1.320(2)
O3B C3B 1.447(2)
O3A C3A 1.199(2)
C3 N21 1.435(2)
C3 C3A 1.495(3)
C11 C12 1.380(3)
C11 C20 1.429(3)
C12 C13 1.404(3)
C13 C14 1.344(3)
C14 C15 1.415(3)
C15 C20 1.418(3)
C15 C16 1.422(3)
C16 C17 1.352(3)
C17 C18 1.400(3)
C18 C19 1.361(3)
C19 C20 1.416(3)
N21 C22 1.364(2)
N21 C26 1.366(2)
C22 C23 1.347(3)
C23 C24 1.429(3)
C24 N24A 1.330(2)
C24 C25 1.424(3)
N24A C24B 1.457(3)
N24A C24C 1.461(3)
C25 C26 1.347(3)
S100 O101 1.4272(16)
S100 O102 1.4279(14)
S100 O103 1.4333(16)
S100 C100 1.807(3)
C100 F101 1.322(3)
C100 F102 1.325(3)
C100 F103 1.335(3)
